data_2236177
loop_
_publ_author_name
'Akbal, Tufan'
'A\(gar, Erbil'
'G\"um\"u\,s, S\"umeyye'
'Erd\"onmez, Ahmet'

_publ_section_title
;
 4-Methoxy-<i>N</i>-[(<i>E</i>)-(5-nitrothiophen-2-yl)methylidene]aniline
;
_journal_coeditor_code FB2260
_journal_issue 10
_journal_name_full 'Acta Crystallographica Section E'
_journal_page_first o3026
_journal_paper_doi 10.1107/S1600536812034344
_journal_volume 68
_journal_year 2012
_chemical_formula_iupac 'C12 H10 N2 O3 S'
_chemical_formula_moiety 'C12 H10 N2 O3 S'
_chemical_formula_sum 'C12 H10 N2 O3 S'
_chemical_formula_weight 262.28
_chemical_melting_point_gt 414
_chemical_melting_point_lt 417
_chemical_name_systematic
;
4-Methoxy-<i>N</i>-[(<i>E</i>)-(5-nitrothiophen-2-yl)methylidene]aniline
;
_space_group_IT_number 14
_symmetry_cell_setting monoclinic
_symmetry_space_group_name_Hall '-P 2ybc'
_symmetry_space_group_name_H-M 'P 1 21/c 1'
_atom_sites_solution_hydrogens difmap
_atom_sites_solution_primary direct
_atom_sites_solution_secondary difmap
_audit_creation_method SHELXL-97
_cell_angle_alpha 90.00
_cell_angle_beta 106.012(4)
_cell_angle_gamma 90.00
_cell_formula_units_Z 4
_cell_length_a 12.5641(7)
_cell_length_b 13.1441(5)
_cell_length_c 7.7896(4)
_cell_measurement_reflns_used 20097
_cell_measurement_temperature 296
_cell_measurement_theta_max 27.6
_cell_measurement_theta_min 2.3
_cell_volume 1236.50(11)
_computing_cell_refinement '<i>X-AREA</i> (Stoe & Cie, 2002)'
_computing_data_collection '<i>X-AREA</i> (Stoe & Cie, 2002)'
_computing_data_reduction '<i>X-RED32</i> (Stoe & Cie, 2002)'
_computing_molecular_graphics '<i>ORTEP-3</i> for Windows (Farrugia, 1997)'
_computing_publication_material '<i>WinGX</i> (Farrugia, 1999) and <i>PLATON</i> (Spek, 2009)'
_computing_structure_refinement '<i>SHELXL97</i> (Sheldrick, 2008)'
_computing_structure_solution '<i>WinGX</i> (Farrugia, 1997) and <i>SHELXS97</i> (Sheldrick, 2008)'
_diffrn_ambient_temperature 296
_diffrn_measured_fraction_theta_full 0.996
_diffrn_measured_fraction_theta_max 0.996
_diffrn_measurement_device_type 'Stoe IPDS 2'
_diffrn_measurement_method 'w-scan rotation'
_diffrn_radiation_monochromator graphite
_diffrn_radiation_source 'fine-focus sealed tube'
_diffrn_radiation_type MoK\a
_diffrn_radiation_wavelength 0.71073
_diffrn_reflns_av_R_equivalents 0.0534
_diffrn_reflns_av_sigmaI/netI 0.0299
_diffrn_reflns_limit_h_max 16
_diffrn_reflns_limit_h_min -16
_diffrn_reflns_limit_k_max 17
_diffrn_reflns_limit_k_min -17
_diffrn_reflns_limit_l_max 9
_diffrn_reflns_limit_l_min -10
_diffrn_reflns_number 20097
_diffrn_reflns_theta_full 27.57
_diffrn_reflns_theta_max 27.57
_diffrn_reflns_theta_min 2.29
_diffrn_standards_number 0
_exptl_absorpt_coefficient_mu 0.263
_exptl_absorpt_correction_T_max 0.938
_exptl_absorpt_correction_T_min 0.873
_exptl_absorpt_correction_type integration
_exptl_absorpt_process_details '(<i>X-RED32</i>; Stoe & Cie, 2002)'
_exptl_crystal_colour yellow
_exptl_crystal_density_diffrn 1.409
_exptl_crystal_density_method 'not measured'
_exptl_crystal_description prism
_exptl_crystal_F_000 544
_exptl_crystal_size_max 0.690
_exptl_crystal_size_mid 0.513
_exptl_crystal_size_min 0.280
_refine_diff_density_max 0.293
_refine_diff_density_min -0.221
_refine_ls_extinction_coef 0
_refine_ls_extinction_method '<i>SHELXL97</i> (Sheldrick, 2008)'
_refine_ls_goodness_of_fit_ref 1.151
_refine_ls_hydrogen_treatment constr
_refine_ls_matrix_type full
_refine_ls_number_constraints 39
_refine_ls_number_parameters 164
_refine_ls_number_reflns 2841
_refine_ls_number_restraints 0
_refine_ls_restrained_S_all 1.151
_refine_ls_R_factor_all 0.0711
_refine_ls_R_factor_gt 0.0466
_refine_ls_shift/su_max 0.000
_refine_ls_shift/su_mean 0.000
_refine_ls_structure_factor_coef Fsqd
_refine_ls_weighting_details 'calc w=1/[\s^2^(Fo^2^)+(0.0447P)^2^+0.3031P] where P=(Fo^2^+2Fc^2^)/3'
_refine_ls_weighting_scheme calc
_refine_ls_wR_factor_gt 0.1161
_refine_ls_wR_factor_ref 0.1247
_reflns_number_gt 2076
_reflns_number_total 2841
_reflns_threshold_expression I>2\s(I)
_cod_data_source_file fb2260.cif
_cod_data_source_block I
_cod_original_cell_volume 1236.50(10)
_cod_original_sg_symbol_H-M 'P 21/c'
_cod_database_code 2236177
_cod_database_fobs_code 2236177

loop_
_symmetry_equiv_pos_as_xyz
'x, y, z'
'-x, y+1/2, -z+1/2'
'-x, -y, -z'
'x, -y-1/2, z-1/2'

loop_
_atom_site_type_symbol
_atom_site_label
_atom_site_fract_x
_atom_site_fract_y
_atom_site_fract_z
_atom_site_U_iso_or_equiv
_atom_site_adp_type
_atom_site_calc_flag
_atom_site_refinement_flags
_atom_site_occupancy
_atom_site_symmetry_multiplicity
S S1 0.77562(5) 0.12622(5) 0.06150(7) 0.05989(19) Uani d . 1 4
C C1 0.51607(18) 0.11596(17) 0.3360(3) 0.0561(5) Uani d . 1 4
N N2 0.60693(16) 0.11489(15) 0.2619(3) 0.0597(5) Uani d . 1 4
C C11 0.70493(19) 0.11725(18) 0.3637(3) 0.0586(5) Uani d . 1 4
H H11 0.7168 0.1176 0.4870 0.070 Uiso calc R 1 4
C C9 0.97699(19) 0.1197(2) 0.2631(3) 0.0658(6) Uani d . 1 4
H H9 1.0540 0.1186 0.3003 0.079 Uiso calc R 1 4
O O3 0.23334(13) 0.11016(14) 0.5127(2) 0.0722(5) Uani d . 1 4
N N1 0.95778(19) 0.12583(16) -0.0612(3) 0.0693(5) Uani d . 1 4
C C10 0.91555(18) 0.12453(18) 0.0913(3) 0.0576(5) Uani d . 1 4
C C4 0.32882(18) 0.11543(17) 0.4617(3) 0.0572(5) Uani d . 1 4
O O1 1.05738(18) 0.12534(19) -0.0377(3) 0.0968(7) Uani d . 1 4
O O2 0.88984(18) 0.12695(18) -0.2095(2) 0.0922(6) Uani d . 1 4
C C7 0.79851(18) 0.11941(18) 0.2889(3) 0.0554(5) Uani d . 1 4
C C8 0.90855(19) 0.1166(2) 0.3776(3) 0.0657(6) Uani d . 1 4
H H8 0.9353 0.1131 0.5013 0.079 Uiso calc R 1 4
C C2 0.5164(2) 0.1630(2) 0.4951(3) 0.0660(6) Uani d . 1 4
H H2 0.5804 0.1956 0.5607 0.079 Uiso calc R 1 4
C C3 0.4248(2) 0.1628(2) 0.5585(3) 0.0661(6) Uani d . 1 4
H H3 0.4273 0.1944 0.6663 0.079 Uiso calc R 1 4
C C5 0.32604(19) 0.0703(2) 0.3006(3) 0.0643(6) Uani d . 1 4
H H5 0.2614 0.0390 0.2339 0.077 Uiso calc R 1 4
C C6 0.41788(18) 0.0713(2) 0.2382(3) 0.0616(6) Uani d . 1 4
H H6 0.4144 0.0416 0.1285 0.074 Uiso calc R 1 4
C C12 0.2326(3) 0.1537(3) 0.6792(4) 0.0895(9) Uani d . 1 4
H H12A 0.1627 0.1402 0.7023 0.134 Uiso calc R 1 4
H H12B 0.2435 0.2259 0.6754 0.134 Uiso calc R 1 4
H H12C 0.2911 0.1245 0.7725 0.134 Uiso calc R 1 4

loop_
_atom_site_aniso_label
_atom_site_aniso_U_11
_atom_site_aniso_U_22
_atom_site_aniso_U_33
_atom_site_aniso_U_12
_atom_site_aniso_U_13
_atom_site_aniso_U_23
S1 0.0572(3) 0.0756(4) 0.0446(3) -0.0047(3) 0.0102(2) -0.0023(3)
C1 0.0560(12) 0.0581(13) 0.0533(12) -0.0017(10) 0.0132(10) 0.0017(10)
N2 0.0581(11) 0.0657(12) 0.0558(11) -0.0027(9) 0.0163(9) 0.0021(9)
C11 0.0615(13) 0.0663(14) 0.0499(12) -0.0029(11) 0.0184(10) 0.0034(11)
C9 0.0530(12) 0.0927(18) 0.0504(13) -0.0001(12) 0.0120(10) -0.0022(12)
O3 0.0560(9) 0.0878(12) 0.0758(11) -0.0055(8) 0.0235(8) -0.0134(9)
N1 0.0777(14) 0.0796(14) 0.0574(13) -0.0052(12) 0.0302(11) -0.0056(11)
C10 0.0595(12) 0.0671(13) 0.0487(12) -0.0024(11) 0.0193(10) -0.0034(11)
C4 0.0505(11) 0.0578(13) 0.0617(14) 0.0034(10) 0.0129(10) -0.0004(11)
O1 0.0818(13) 0.1392(19) 0.0829(14) -0.0052(13) 0.0452(11) -0.0052(13)
O2 0.1034(14) 0.1289(18) 0.0462(10) -0.0080(13) 0.0236(10) -0.0058(11)
C7 0.0579(12) 0.0619(13) 0.0471(12) -0.0052(10) 0.0158(9) 0.0001(10)
C8 0.0590(13) 0.0936(18) 0.0433(12) -0.0005(12) 0.0122(10) -0.0002(12)
C2 0.0553(13) 0.0729(15) 0.0680(15) -0.0135(11) 0.0141(11) -0.0142(12)
C3 0.0628(14) 0.0727(15) 0.0639(15) -0.0098(12) 0.0192(12) -0.0175(12)
C5 0.0508(12) 0.0765(16) 0.0612(15) -0.0081(11) 0.0082(10) -0.0097(12)
C6 0.0572(13) 0.0746(16) 0.0500(13) -0.0030(11) 0.0099(10) -0.0063(11)
C12 0.0811(18) 0.106(2) 0.094(2) -0.0108(16) 0.0447(16) -0.0271(17)

loop_
_atom_type_symbol
_atom_type_description
_atom_type_scat_dispersion_real
_atom_type_scat_dispersion_imag
_atom_type_scat_source
C C 0.0033 0.0016 'International Tables Vol C Tables 4.2.6.8 and 6.1.1.4'
H H 0.0000 0.0000 'International Tables Vol C Tables 4.2.6.8 and 6.1.1.4'
N N 0.0061 0.0033 'International Tables Vol C Tables 4.2.6.8 and 6.1.1.4'
O O 0.0106 0.0060 'International Tables Vol C Tables 4.2.6.8 and 6.1.1.4'
S S 0.1246 0.1234 'International Tables Vol C Tables 4.2.6.8 and 6.1.1.4'

loop_
_geom_angle_atom_site_label_1
_geom_angle_atom_site_label_2
_geom_angle_atom_site_label_3
_geom_angle
C10 S1 C7 89.19(10)
C2 C1 C6 117.6(2)
C2 C1 N2 124.5(2)
C6 C1 N2 117.8(2)
C11 N2 C1 119.9(2)
N2 C11 C7 120.3(2)
N2 C11 H11 119.9
C7 C11 H11 119.9
C10 C9 C8 110.4(2)
C10 C9 H9 124.8
C8 C9 H9 124.8
C4 O3 C12 118.2(2)
O1 N1 O2 124.1(2)
O1 N1 C10 118.6(2)
O2 N1 C10 117.3(2)
C9 C10 N1 125.7(2)
C9 C10 S1 114.89(17)
N1 C10 S1 119.41(18)
O3 C4 C5 116.0(2)
O3 C4 C3 124.7(2)
C5 C4 C3 119.3(2)
C8 C7 C11 128.1(2)
C8 C7 S1 112.44(16)
C11 C7 S1 119.49(17)
C7 C8 C9 113.0(2)
C7 C8 H8 123.5
C9 C8 H8 123.5
C3 C2 C1 121.7(2)
C3 C2 H2 119.2
C1 C2 H2 119.2
C2 C3 C4 119.8(2)
C2 C3 H3 120.1
C4 C3 H3 120.1
C6 C5 C4 120.4(2)
C6 C5 H5 119.8
C4 C5 H5 119.8
C5 C6 C1 121.2(2)
C5 C6 H6 119.4
C1 C6 H6 119.4
O3 C12 H12A 109.5
O3 C12 H12B 109.5
H12A C12 H12B 109.5
O3 C12 H12C 109.5
H12A C12 H12C 109.5
H12B C12 H12C 109.5

loop_
_geom_bond_atom_site_label_1
_geom_bond_atom_site_label_2
_geom_bond_distance
S1 C10 1.709(2)
S1 C7 1.717(2)
C1 C2 1.384(3)
C1 C6 1.389(3)
C1 N2 1.414(3)
N2 C11 1.268(3)
C11 C7 1.449(3)
C11 H11 0.9300
C9 C10 1.350(3)
C9 C8 1.400(3)
C9 H9 0.9300
O3 C4 1.366(3)
O3 C12 1.420(3)
N1 O1 1.214(3)
N1 O2 1.232(3)
N1 C10 1.429(3)
C4 C5 1.380(3)
C4 C3 1.381(3)
C7 C8 1.365(3)
C8 H8 0.9300
C2 C3 1.372(3)
C2 H2 0.9300
C3 H3 0.9300
C5 C6 1.370(3)
C5 H5 0.9300
C6 H6 0.9300
C12 H12A 0.9600
C12 H12B 0.9600
C12 H12C 0.9600

loop_
_geom_hbond_atom_site_label_D
_geom_hbond_atom_site_label_H
_geom_hbond_atom_site_label_A
_geom_hbond_site_symmetry_A
_geom_hbond_distance_DH
_geom_hbond_distance_HA
_geom_hbond_distance_DA
_geom_hbond_angle_DHA
_geom_hbond_publ_flag
C8 H8 O2 1_556 0.93 2.48 3.292(3) 146 y
C9 H9 O3 1_655 0.93 2.40 3.273(3) 156 y

loop_
_geom_torsion_atom_site_label_1
_geom_torsion_atom_site_label_2
_geom_torsion_atom_site_label_3
_geom_torsion_atom_site_label_4
_geom_torsion
C2 C1 N2 C11 30.4(4)
C6 C1 N2 C11 -153.0(2)
C1 N2 C11 C7 -178.1(2)
C8 C9 C10 N1 -178.2(2)
C8 C9 C10 S1 0.3(3)
O1 N1 C10 C9 -2.1(4)
O2 N1 C10 C9 177.6(3)
O1 N1 C10 S1 179.5(2)
O2 N1 C10 S1 -0.8(3)
C7 S1 C10 C9 -0.4(2)
C7 S1 C10 N1 178.2(2)
C12 O3 C4 C5 178.8(2)
C12 O3 C4 C3 -1.8(4)
N2 C11 C7 C8 -176.2(2)
N2 C11 C7 S1 3.8(3)
C10 S1 C7 C8 0.3(2)
C10 S1 C7 C11 -179.7(2)
C11 C7 C8 C9 179.8(2)
S1 C7 C8 C9 -0.2(3)
C10 C9 C8 C7 -0.1(3)
C6 C1 C2 C3 2.4(4)
N2 C1 C2 C3 178.9(2)
C1 C2 C3 C4 -0.6(4)
O3 C4 C3 C2 179.6(2)
C5 C4 C3 C2 -1.0(4)
O3 C4 C5 C6 -179.8(2)
C3 C4 C5 C6 0.8(4)
C4 C5 C6 C1 1.0(4)
C2 C1 C6 C5 -2.6(4)
N2 C1 C6 C5 -179.4(2)

loop_
_cod_related_entry_id
_cod_related_entry_database
_cod_related_entry_code
1 ChemSpider 687033
